data_2210569
loop_
_publ_author_name
'Guo-Fang He'
'Xian-Qiang Huang'
'Jian-Min Dou'
'Da-Cheng Li'
'Da-Qi Wang'

_publ_section_title
;
 3-Phenyl-1,5-di-2-pyridylpentane-1,5-dione
;
_journal_coeditor_code CV2125
_journal_issue 10
_journal_name_full 'Acta Crystallographica Section E'
_journal_page_first o4689
_journal_page_last o4690
_journal_paper_doi 10.1107/S160053680603861X
_journal_volume 62
_journal_year 2006
_chemical_formula_iupac 'C21 H18 N2 O2'
_chemical_formula_moiety 'C21 H18 N2 O2'
_chemical_formula_sum 'C21 H18 N2 O2'
_chemical_formula_weight 330.37
_chemical_name_systematic
;
3-Phenyl-1,5-di-2-pyridylpentane-1,5-dione
;
_space_group_IT_number 2
_symmetry_cell_setting triclinic
_symmetry_space_group_name_Hall '-P 1'
_symmetry_space_group_name_H-M 'P -1'
_atom_sites_solution_hydrogens geom
_atom_sites_solution_primary direct
_atom_sites_solution_secondary difmap
_audit_creation_method SHELXL-97
_cell_angle_alpha 94.449(4)
_cell_angle_beta 111.377(4)
_cell_angle_gamma 100.396(4)
_cell_formula_units_Z 2
_cell_length_a 8.464(3)
_cell_length_b 10.484(4)
_cell_length_c 10.713(4)
_cell_measurement_reflns_used 1828
_cell_measurement_temperature 298(2)
_cell_measurement_theta_max 27.742
_cell_measurement_theta_min 2.642
_cell_volume 860.0(6)
_computing_cell_refinement SMART
_computing_data_collection 'SMART (Siemens, 1996)'
_computing_data_reduction 'SAINT (Siemens, 1996)'
_computing_molecular_graphics 'SHELXTL (Sheldrick, 1997b)'
_computing_publication_material SHELXTL
_computing_structure_refinement 'SHELXL97 (Sheldrick, 1997a)'
_computing_structure_solution 'SHELXS97 (Sheldrick, 1997a)'
_diffrn_ambient_temperature 298(2)
_diffrn_measured_fraction_theta_full 0.984
_diffrn_measured_fraction_theta_max 0.984
_diffrn_measurement_device_type 'Siemens SMART CCD area-detector'
_diffrn_measurement_method '\f and \w'
_diffrn_radiation_monochromator graphite
_diffrn_radiation_source 'fine-focus sealed tube'
_diffrn_radiation_type MoK\a
_diffrn_radiation_wavelength 0.71073
_diffrn_reflns_av_R_equivalents 0.0174
_diffrn_reflns_av_sigmaI/netI 0.0349
_diffrn_reflns_limit_h_max 9
_diffrn_reflns_limit_h_min -10
_diffrn_reflns_limit_k_max 10
_diffrn_reflns_limit_k_min -12
_diffrn_reflns_limit_l_max 12
_diffrn_reflns_limit_l_min -11
_diffrn_reflns_number 4446
_diffrn_reflns_theta_full 25.01
_diffrn_reflns_theta_max 25.01
_diffrn_reflns_theta_min 2.00
_diffrn_standards_decay_% 0
_diffrn_standards_interval_count 0
_diffrn_standards_number 0
_exptl_absorpt_coefficient_mu 0.083
_exptl_absorpt_correction_T_max 0.9612
_exptl_absorpt_correction_T_min 0.9550
_exptl_absorpt_correction_type multi-scan
_exptl_absorpt_process_details '(SADABS; Sheldrick, 1996)'
_exptl_crystal_colour colourless
_exptl_crystal_density_diffrn 1.276
_exptl_crystal_density_method 'not measured'
_exptl_crystal_description block
_exptl_crystal_F_000 348
_exptl_crystal_size_max 0.56
_exptl_crystal_size_mid 0.53
_exptl_crystal_size_min 0.48
_refine_diff_density_max 0.155
_refine_diff_density_min -0.276
_refine_ls_extinction_method none
_refine_ls_goodness_of_fit_ref 1.005
_refine_ls_hydrogen_treatment constr
_refine_ls_matrix_type full
_refine_ls_number_parameters 226
_refine_ls_number_reflns 2983
_refine_ls_number_restraints 0
_refine_ls_restrained_S_all 1.005
_refine_ls_R_factor_all 0.0705
_refine_ls_R_factor_gt 0.0488
_refine_ls_shift/su_max 0.000
_refine_ls_shift/su_mean 0.000
_refine_ls_structure_factor_coef Fsqd
_refine_ls_weighting_details 'calc w=1/[\s^2^(Fo^2^)+(0.077P)^2^+0.1387P] where P=(Fo^2^+2Fc^2^)/3'
_refine_ls_weighting_scheme calc
_refine_ls_wR_factor_gt 0.1193
_refine_ls_wR_factor_ref 0.1409
_reflns_number_gt 2152
_reflns_number_total 2983
_reflns_threshold_expression I>2\s(I)
_cod_data_source_file cv2125.cif
_cod_data_source_block I
_cod_depositor_comments
;
The following automatic conversions were performed:
'_symmetry_cell_setting' value 'Triclinic' changed to 'triclinic'
according to '/home/saulius/struct/CIF-dictionaries/cif_core.dic'
dictionary named 'cif_core.dic' version 2.4.1 from 2010-06-29.

Automatic conversion script
Id: cif_fix_enum 1527 2010-12-29 10:47:43Z saulius 

The following automatic conversions were performed:

'_symmetry_cell_setting' value 'Triclinic' changed to 'triclinic'
according to /home/saulius/struct/CIF-dictionaries/cif_core.dic
dictionary named 'cif_core.dic' version 2.4.1 from 2010-06-29.

Automatic conversion script
Id: cif_fix_values 1715 2011-07-08 13:25:40Z adriana 
;
_cod_original_cell_volume 860.0(5)
_cod_database_code 2210569
_cod_database_fobs_code 2210569

loop_
_symmetry_equiv_pos_as_xyz
'x, y, z'
'-x, -y, -z'

loop_
_atom_site_type_symbol
_atom_site_label
_atom_site_fract_x
_atom_site_fract_y
_atom_site_fract_z
_atom_site_U_iso_or_equiv
_atom_site_adp_type
_atom_site_calc_flag
_atom_site_refinement_flags
_atom_site_occupancy
O O1 0.2523(2) 0.04482(13) 0.32665(13) 0.0603(4) Uani d . 1
O O2 0.48691(19) 0.07433(15) 0.81888(14) 0.0657(5) Uani d . 1
C C1 0.3514(2) 0.14577(17) 0.33106(17) 0.0408(4) Uani d . 1
C C2 0.4958(2) 0.21642(19) 0.46208(17) 0.0422(4) Uani d . 1
H H2A 0.5120 0.3103 0.4615 0.051 Uiso calc R 1
H H2B 0.6033 0.1921 0.4681 0.051 Uiso calc R 1
C C3 0.4582(2) 0.18461(17) 0.58714(16) 0.0368(4) Uani d . 1
H H3 0.4236 0.0889 0.5778 0.044 Uiso calc R 1
C C4 0.6205(2) 0.23188(18) 0.71847(17) 0.0412(4) Uani d . 1
H H4A 0.7203 0.2110 0.7040 0.049 Uiso calc R 1
H H4B 0.6424 0.3265 0.7407 0.049 Uiso calc R 1
C C5 0.6017(2) 0.16999(18) 0.83613(18) 0.0423(4) Uani d . 1
C C6 0.3318(2) 0.20149(18) 0.20252(17) 0.0425(4) Uani d . 1
N N1 0.4275(3) 0.32040(18) 0.21427(17) 0.0646(5) Uani d . 1
C C8 0.4063(4) 0.3684(3) 0.0989(2) 0.0863(9) Uani d . 1
H H8 0.4714 0.4517 0.1044 0.104 Uiso calc R 1
C C9 0.2951(4) 0.3031(3) -0.0268(2) 0.0787(8) Uani d . 1
H H9 0.2857 0.3415 -0.1038 0.094 Uiso calc R 1
C C10 0.1989(3) 0.1815(2) -0.0373(2) 0.0697(7) Uani d . 1
H H10 0.1224 0.1347 -0.1215 0.084 Uiso calc R 1
C C11 0.2173(3) 0.1294(2) 0.07942(19) 0.0569(6) Uani d . 1
H H11 0.1531 0.0461 0.0755 0.068 Uiso calc R 1
C C12 0.3074(2) 0.24034(16) 0.59468(15) 0.0348(4) Uani d . 1
C C13 0.3174(3) 0.37470(17) 0.60856(18) 0.0445(5) Uani d . 1
H H13 0.4174 0.4316 0.6120 0.053 Uiso calc R 1
C C14 0.1813(3) 0.4252(2) 0.6173(2) 0.0538(5) Uani d . 1
H H14 0.1907 0.5155 0.6273 0.065 Uiso calc R 1
C C15 0.0317(3) 0.3425(2) 0.6112(2) 0.0546(5) Uani d . 1
H H15 -0.0604 0.3764 0.6161 0.066 Uiso calc R 1
C C16 0.0196(3) 0.2095(2) 0.59791(19) 0.0507(5) Uani d . 1
H H16 -0.0808 0.1531 0.5943 0.061 Uiso calc R 1
C C17 0.1562(2) 0.15925(18) 0.58995(17) 0.0411(4) Uani d . 1
H H17 0.1464 0.0689 0.5812 0.049 Uiso calc R 1
C C18 0.7331(2) 0.22625(18) 0.97643(18) 0.0433(5) Uani d . 1
N N2 0.8480(2) 0.33683(16) 0.98995(16) 0.0556(5) Uani d . 1
C C20 0.9678(3) 0.3847(2) 1.1146(2) 0.0687(7) Uani d . 1
H H20 1.0483 0.4624 1.1264 0.082 Uiso calc R 1
C C21 0.9779(3) 0.3252(3) 1.2261(2) 0.0680(7) Uani d . 1
H H21 1.0648 0.3611 1.3106 0.082 Uiso calc R 1
C C22 0.8597(3) 0.2135(3) 1.2115(2) 0.0705(7) Uani d . 1
H H22 0.8637 0.1721 1.2859 0.085 Uiso calc R 1
C C23 0.7334(3) 0.1620(2) 1.0848(2) 0.0602(6) Uani d . 1
H H23 0.6500 0.0858 1.0722 0.072 Uiso calc R 1

loop_
_atom_site_aniso_label
_atom_site_aniso_U_11
_atom_site_aniso_U_22
_atom_site_aniso_U_33
_atom_site_aniso_U_12
_atom_site_aniso_U_13
_atom_site_aniso_U_23
O1 0.0732(10) 0.0495(8) 0.0462(8) -0.0116(8) 0.0221(7) 0.0026(6)
O2 0.0587(10) 0.0716(10) 0.0522(9) -0.0102(8) 0.0136(7) 0.0241(7)
C1 0.0435(11) 0.0396(10) 0.0388(10) 0.0028(8) 0.0191(8) 0.0020(8)
C2 0.0400(10) 0.0491(11) 0.0361(10) 0.0025(8) 0.0167(8) 0.0058(8)
C3 0.0371(10) 0.0371(9) 0.0341(9) 0.0024(8) 0.0136(8) 0.0074(7)
C4 0.0372(10) 0.0471(11) 0.0367(10) 0.0037(8) 0.0133(8) 0.0110(8)
C5 0.0391(11) 0.0468(11) 0.0413(10) 0.0073(9) 0.0154(9) 0.0141(8)
C6 0.0460(11) 0.0456(11) 0.0353(10) 0.0068(9) 0.0171(8) 0.0037(8)
N1 0.0775(13) 0.0567(11) 0.0438(10) -0.0142(10) 0.0190(9) 0.0088(8)
C8 0.109(2) 0.0767(17) 0.0514(14) -0.0209(15) 0.0240(14) 0.0211(12)
C9 0.098(2) 0.0882(19) 0.0427(13) 0.0050(16) 0.0245(13) 0.0228(12)
C10 0.0821(17) 0.0781(17) 0.0328(11) 0.0056(14) 0.0106(11) 0.0034(10)
C11 0.0634(14) 0.0551(13) 0.0403(11) 0.0007(11) 0.0139(10) -0.0001(9)
C12 0.0369(10) 0.0389(10) 0.0235(8) 0.0033(8) 0.0079(7) 0.0054(7)
C13 0.0486(12) 0.0408(11) 0.0412(10) 0.0047(9) 0.0160(9) 0.0095(8)
C14 0.0666(14) 0.0445(11) 0.0505(12) 0.0187(10) 0.0195(10) 0.0091(9)
C15 0.0511(13) 0.0644(14) 0.0520(12) 0.0211(11) 0.0204(10) 0.0082(10)
C16 0.0407(11) 0.0626(13) 0.0454(11) 0.0040(10) 0.0169(9) 0.0045(9)
C17 0.0398(10) 0.0407(10) 0.0372(10) 0.0012(8) 0.0131(8) 0.0026(8)
C18 0.0448(11) 0.0492(11) 0.0376(10) 0.0121(9) 0.0162(9) 0.0106(8)
N2 0.0586(11) 0.0540(10) 0.0422(10) 0.0017(9) 0.0111(8) 0.0061(8)
C20 0.0701(16) 0.0646(14) 0.0484(13) -0.0005(12) 0.0064(11) -0.0025(11)
C21 0.0760(17) 0.0774(16) 0.0368(12) 0.0224(14) 0.0061(11) -0.0028(11)
C22 0.0924(19) 0.0823(17) 0.0372(12) 0.0271(15) 0.0202(12) 0.0183(11)
C23 0.0680(15) 0.0666(14) 0.0440(12) 0.0087(11) 0.0204(11) 0.0178(10)

loop_
_atom_type_symbol
_atom_type_description
_atom_type_scat_dispersion_real
_atom_type_scat_dispersion_imag
_atom_type_scat_source
C C 0.0033 0.0016 'International Tables Vol C Tables 4.2.6.8 and 6.1.1.4'
H H 0.0000 0.0000 'International Tables Vol C Tables 4.2.6.8 and 6.1.1.4'
N N 0.0061 0.0033 'International Tables Vol C Tables 4.2.6.8 and 6.1.1.4'
O O 0.0106 0.0060 'International Tables Vol C Tables 4.2.6.8 and 6.1.1.4'

loop_
_geom_angle_atom_site_label_1
_geom_angle_atom_site_label_2
_geom_angle_atom_site_label_3
_geom_angle
O1 C1 C6 119.34(16)
O1 C1 C2 121.75(16)
C6 C1 C2 118.91(15)
C1 C2 C3 112.54(15)
C1 C2 H2A 109.1
C3 C2 H2A 109.1
C1 C2 H2B 109.1
C3 C2 H2B 109.1
H2A C2 H2B 107.8
C12 C3 C2 111.39(14)
C12 C3 C4 110.97(14)
C2 C3 C4 111.74(14)
C12 C3 H3 107.5
C2 C3 H3 107.5
C4 C3 H3 107.5
C5 C4 C3 112.39(15)
C5 C4 H4A 109.1
C3 C4 H4A 109.1
C5 C4 H4B 109.1
C3 C4 H4B 109.1
H4A C4 H4B 107.9
O2 C5 C18 120.10(15)
O2 C5 C4 121.47(16)
C18 C5 C4 118.39(16)
N1 C6 C11 123.00(17)
N1 C6 C1 117.27(16)
C11 C6 C1 119.73(17)
C6 N1 C8 116.14(18)
N1 C8 C9 124.3(2)
N1 C8 H8 117.8
C9 C8 H8 117.8
C10 C9 C8 118.9(2)
C10 C9 H9 120.5
C8 C9 H9 120.5
C9 C10 C11 118.3(2)
C9 C10 H10 120.9
C11 C10 H10 120.9
C10 C11 C6 119.3(2)
C10 C11 H11 120.3
C6 C11 H11 120.3
C17 C12 C13 117.56(17)
C17 C12 C3 121.27(15)
C13 C12 C3 121.16(16)
C14 C13 C12 121.07(18)
C14 C13 H13 119.5
C12 C13 H13 119.5
C15 C14 C13 120.28(19)
C15 C14 H14 119.9
C13 C14 H14 119.9
C16 C15 C14 119.48(19)
C16 C15 H15 120.3
C14 C15 H15 120.3
C15 C16 C17 120.15(19)
C15 C16 H16 119.9
C17 C16 H16 119.9
C16 C17 C12 121.46(17)
C16 C17 H17 119.3
C12 C17 H17 119.3
N2 C18 C23 122.84(18)
N2 C18 C5 117.21(15)
C23 C18 C5 119.95(18)
C18 N2 C20 116.99(17)
N2 C20 C21 123.4(2)
N2 C20 H20 118.3
C21 C20 H20 118.3
C22 C21 C20 119.2(2)
C22 C21 H21 120.4
C20 C21 H21 120.4
C21 C22 C23 119.0(2)
C21 C22 H22 120.5
C23 C22 H22 120.5
C22 C23 C18 118.6(2)
C22 C23 H23 120.7
C18 C23 H23 120.7

loop_
_geom_bond_atom_site_label_1
_geom_bond_atom_site_label_2
_geom_bond_distance
O1 C1 1.212(2)
O2 C5 1.213(2)
C1 C6 1.503(2)
C1 C2 1.508(3)
C2 C3 1.533(2)
C2 H2A 0.9700
C2 H2B 0.9700
C3 C12 1.521(2)
C3 C4 1.533(2)
C3 H3 0.9800
C4 C5 1.507(2)
C4 H4A 0.9700
C4 H4B 0.9700
C5 C18 1.501(3)
C6 N1 1.328(2)
C6 C11 1.378(3)
N1 C8 1.334(3)
C8 C9 1.367(3)
C8 H8 0.9300
C9 C10 1.355(3)
C9 H9 0.9300
C10 C11 1.372(3)
C10 H10 0.9300
C11 H11 0.9300
C12 C17 1.384(2)
C12 C13 1.389(2)
C13 C14 1.381(3)
C13 H13 0.9300
C14 C15 1.376(3)
C14 H14 0.9300
C15 C16 1.372(3)
C15 H15 0.9300
C16 C17 1.381(3)
C16 H16 0.9300
C17 H17 0.9300
C18 N2 1.332(2)
C18 C23 1.386(3)
N2 C20 1.337(3)
C20 C21 1.373(3)
C20 H20 0.9300
C21 C22 1.353(3)
C21 H21 0.9300
C22 C23 1.377(3)
C22 H22 0.9300
C23 H23 0.9300

loop_
_geom_hbond_atom_site_label_D
_geom_hbond_atom_site_label_H
_geom_hbond_atom_site_label_A
_geom_hbond_site_symmetry_A
_geom_hbond_distance_DH
_geom_hbond_distance_HA
_geom_hbond_distance_DA
_geom_hbond_angle_DHA
C23 H23 O2 2_657 0.93 2.47 3.289(3) 146.6

loop_
_cod_related_entry_id
_cod_related_entry_database
_cod_related_entry_code
1 ChemSpider 21125610
